data_7705276
loop_
_publ_author_name
'Zhao, Huanke'
'Gong, Pifu'
'Zhang, Xinyuan'
'Lin, Zheshuai'
'Hu, Zhanggui'
'Wu, Yicheng'

_publ_section_title
;
 Selenite bromide nonlinear optical materials
 Pb<sub>2</sub>GaF<sub>2</sub>(SeO<sub>3</sub>)<sub>2</sub>Br and
 Pb<sub>2</sub>NbO<sub>2</sub>(SeO<sub>3</sub>)<sub>2</sub>Br: synthesis
 and characterization.
;
_journal_issue 40
_journal_name_full 'Dalton transactions (Cambridge, England : 2003)'
_journal_page_first 14046
_journal_page_last 14051
_journal_paper_doi 10.1039/d0dt02514c
_journal_volume 49
_journal_year 2020
_chemical_formula_moiety 'Br Nb O8 Pb2 Se2'
_chemical_formula_sum 'Br Nb O8 Pb2 Se2'
_chemical_formula_weight 873.12
_space_group_crystal_system monoclinic
_space_group_IT_number 4
_space_group_name_Hall 'P 2yb'
_space_group_name_H-M_alt 'P 1 21 1'
_atom_sites_solution_primary dual
_audit_creation_date 2019-07-04
_audit_creation_method
;
Olex2 1.2
(compiled 2017.08.10 svn.r3458 for OlexSys, GUI svn.r5381)
;
_audit_update_record
;
2020-06-29 deposited with the CCDC.	2020-08-25 downloaded from the CCDC.
;
_cell_angle_alpha 90
_cell_angle_beta 111.962(12)
_cell_angle_gamma 90
_cell_formula_units_Z 2
_cell_length_a 8.5893(9)
_cell_length_b 5.4553(4)
_cell_length_c 10.8098(10)
_cell_measurement_reflns_used 3453
_cell_measurement_temperature 296.29(10)
_cell_measurement_theta_max 29.6290
_cell_measurement_theta_min 3.8300
_cell_volume 469.76(8)
_computing_molecular_graphics 'Olex2 (Dolomanov et al., 2009)'
_computing_publication_material 'Olex2 (Dolomanov et al., 2009)'
_computing_structure_refinement 'ShelXL (Sheldrick, 2015)'
_computing_structure_solution 'ShelXT (Sheldrick, 2015)'
_diffrn_ambient_temperature 296.29(10)
_diffrn_measured_fraction_theta_full 0.997
_diffrn_measured_fraction_theta_max 0.910
_diffrn_measurement_device_type 'multiwire proportional'
_diffrn_measurement_method 'phi and omega scans'
_diffrn_radiation_monochromator graphite
_diffrn_radiation_type MoK\a
_diffrn_radiation_wavelength 0.71073
_diffrn_reflns_av_R_equivalents 0.0487
_diffrn_reflns_av_unetI/netI 0.0518
_diffrn_reflns_Laue_measured_fraction_full 0.997
_diffrn_reflns_Laue_measured_fraction_max 0.910
_diffrn_reflns_limit_h_max 11
_diffrn_reflns_limit_h_min -10
_diffrn_reflns_limit_k_max 7
_diffrn_reflns_limit_k_min -7
_diffrn_reflns_limit_l_max 14
_diffrn_reflns_limit_l_min -14
_diffrn_reflns_number 6932
_diffrn_reflns_point_group_measured_fraction_full 0.994
_diffrn_reflns_point_group_measured_fraction_max 0.862
_diffrn_reflns_theta_full 25.242
_diffrn_reflns_theta_max 30.003
_diffrn_reflns_theta_min 3.816
_exptl_absorpt_coefficient_mu 48.965
_exptl_absorpt_correction_type none
_exptl_crystal_density_diffrn 6.173
_exptl_crystal_description prism
_exptl_crystal_F_000 744
_refine_diff_density_max 1.703
_refine_diff_density_min -1.839
_refine_diff_density_rms 0.324
_refine_ls_abs_structure_details
;
 Flack x determined using 911 quotients [(I+)-(I-)]/[(I+)+(I-)]
 (Parsons, Flack and Wagner, Acta Cryst. B69 (2013) 249-259).
;
_refine_ls_abs_structure_Flack -0.007(7)
_refine_ls_extinction_coef 0.0063(3)
_refine_ls_extinction_expression Fc^*^=kFc[1+0.001xFc^2^\l^3^/sin(2\q)]^-1/4^
_refine_ls_extinction_method 'SHELXL-2016/4 (Sheldrick 2016)'
_refine_ls_goodness_of_fit_ref 1.021
_refine_ls_hydrogen_treatment undef
_refine_ls_matrix_type full
_refine_ls_number_parameters 128
_refine_ls_number_reflns 2361
_refine_ls_number_restraints 13
_refine_ls_restrained_S_all 1.019
_refine_ls_R_factor_all 0.0274
_refine_ls_R_factor_gt 0.0258
_refine_ls_shift/su_max 0.000
_refine_ls_shift/su_mean 0.000
_refine_ls_structure_factor_coef Fsqd
_refine_ls_weighting_details 'w=1/[\s^2^(Fo^2^)+(0.0073P)^2^] where P=(Fo^2^+2Fc^2^)/3'
_refine_ls_weighting_scheme calc
_refine_ls_wR_factor_gt 0.0521
_refine_ls_wR_factor_ref 0.0526
_reflns_Friedel_coverage 0.725
_reflns_Friedel_fraction_full 0.991
_reflns_Friedel_fraction_max 0.803
_reflns_number_gt 2269
_reflns_number_total 2361
_reflns_threshold_expression 'I > 2\s(I)'
_cod_data_source_file d0dt02514c2.cif
_cod_data_source_block BrNbO8Pb2Se2
_cod_depositor_comments 'Adding full bibliography for 7705275--7705276.cif.'
_cod_database_code 7705276
_shelx_shelxl_version_number 2016/4
_shelx_space_group_comment
;
The symmetry employed for this shelxl refinement is uniquely defined
by the following loop, which should always be used as a source of
symmetry information in preference to the above space-group names.
They are only intended as comments.
;
_olex2_refinement_description
;
1. Uiso/Uaniso restraints and constraints
Uanis(O2) \\sim Ueq, Uanis(O3) \\sim Ueq: with sigma of 0.001 and sigma for
terminal atoms of 0.002
;
_olex2_submission_special_instructions 'No special instructions were received'

loop_
_space_group_symop_operation_xyz
'x, y, z'
'-x, y+1/2, -z'

loop_
_atom_site_label
_atom_site_type_symbol
_atom_site_fract_x
_atom_site_fract_y
_atom_site_fract_z
_atom_site_U_iso_or_equiv
_atom_site_adp_type
_atom_site_occupancy
_atom_site_site_symmetry_order
_atom_site_calc_flag
_atom_site_refinement_flags_posn
_atom_site_refinement_flags_adp
_atom_site_refinement_flags_occupancy
_atom_site_disorder_assembly
_atom_site_disorder_group
Pb1 Pb -0.19107(5) -0.02397(7) 0.51747(4) 0.01358(13) Uani 1 1 d . . . . .
Pb2 Pb 0.31703(6) 0.02871(9) 0.80768(4) 0.01640(14) Uani 1 1 d . . . . .
Nb1 Nb 0.84146(11) 0.97347(18) 0.93277(8) 0.00534(19) Uani 1 1 d . . . . .
Se1 Se 0.01430(12) 0.4705(2) 0.72731(9) 0.0077(2) Uani 1 1 d . . . . .
Se2 Se 0.61412(13) 0.4756(2) 0.79942(10) 0.0069(2) Uani 1 1 d . . . . .
Br1 Br -0.37956(15) 0.4573(2) 0.45188(12) 0.0166(3) Uani 1 1 d . . . . .
O3 O 0.0786(12) 0.7225(16) 0.6673(9) 0.014(2) Uani 1 1 d . U . . .
O1 O 0.0598(11) 0.2475(16) 0.6320(9) 0.0112(18) Uani 1 1 d . . . . .
O4 O 0.4066(10) 0.4293(16) 0.7379(8) 0.0153(18) Uani 1 1 d . . . . .
O6 O 0.6263(11) 0.7407(15) 0.8889(10) 0.0132(19) Uani 1 1 d . . . . .
O7 O 0.9700(10) 0.6720(14) 0.9643(8) 0.0103(17) Uani 1 1 d . . . . .
O8 O 0.8253(10) 1.0296(19) 0.7678(7) 0.0177(18) Uani 1 1 d . . . . .
O5 O 0.6722(12) 0.2583(15) 0.9261(9) 0.0133(19) Uani 1 1 d . . . . .
O2 O 0.1797(11) 0.4068(15) 0.8715(8) 0.0118(17) Uani 1 1 d . U . . .

loop_
_atom_site_aniso_label
_atom_site_aniso_U_11
_atom_site_aniso_U_22
_atom_site_aniso_U_33
_atom_site_aniso_U_23
_atom_site_aniso_U_13
_atom_site_aniso_U_12
Pb1 0.0148(2) 0.0110(2) 0.0137(2) -0.00140(18) 0.00384(16) 0.00019(18)
Pb2 0.0149(2) 0.0185(3) 0.0152(2) 0.00388(17) 0.00503(17) 0.00199(19)
Nb1 0.0058(4) 0.0056(4) 0.0041(4) 0.0002(4) 0.0012(3) -0.0005(4)
Se1 0.0080(5) 0.0095(5) 0.0055(4) 0.0002(4) 0.0024(4) 0.0011(4)
Se2 0.0066(4) 0.0068(4) 0.0077(4) -0.0004(4) 0.0030(4) -0.0004(5)
Br1 0.0214(6) 0.0125(5) 0.0176(5) 0.0013(5) 0.0093(5) 0.0018(5)
O3 0.014(2) 0.014(2) 0.013(2) 0.0017(13) 0.0050(14) 0.0001(13)
O1 0.011(4) 0.017(4) 0.007(4) 0.000(3) 0.004(4) -0.003(3)
O4 0.011(4) 0.016(5) 0.014(4) 0.001(3) -0.002(3) -0.003(3)
O6 0.007(4) 0.007(4) 0.021(5) -0.003(3) 0.001(4) -0.001(3)
O7 0.007(4) 0.008(4) 0.014(4) 0.001(3) 0.002(3) 0.002(3)
O8 0.023(4) 0.026(5) 0.006(3) 0.001(4) 0.008(3) 0.001(4)
O5 0.021(5) 0.007(4) 0.018(5) 0.007(3) 0.014(4) 0.003(3)
O2 0.012(2) 0.013(2) 0.011(2) -0.0001(13) 0.0050(13) 0.0012(13)

loop_
_atom_type_symbol
_atom_type_description
_atom_type_scat_dispersion_real
_atom_type_scat_dispersion_imag
_atom_type_scat_source
Br Br -0.2901 2.4595 'International Tables Vol C Tables 4.2.6.8 and 6.1.1.4'
Nb Nb -2.0727 0.6215 'International Tables Vol C Tables 4.2.6.8 and 6.1.1.4'
O O 0.0106 0.0060 'International Tables Vol C Tables 4.2.6.8 and 6.1.1.4'
Pb Pb -3.3944 10.1111 'International Tables Vol C Tables 4.2.6.8 and 6.1.1.4'
Se Se -0.0929 2.2259 'International Tables Vol C Tables 4.2.6.8 and 6.1.1.4'

loop_
_geom_angle_atom_site_label_1
_geom_angle_atom_site_label_2
_geom_angle_atom_site_label_3
_geom_angle
_geom_angle_site_symmetry_1
_geom_angle_site_symmetry_3
_geom_angle_publ_flag
Br1 Pb1 Br1 122.17(4) . 1_545 ?
O3 Pb1 Br1 149.34(19) 1_545 . ?
O3 Pb1 Br1 85.90(19) 1_545 1_545 ?
O3 Pb1 O4 132.9(3) 1_545 2_546 ?
O3 Pb1 O8 74.7(3) 1_545 1_445 ?
O1 Pb1 Br1 153.4(2) . 1_545 ?
O1 Pb1 Br1 75.0(2) 2_546 1_545 ?
O1 Pb1 Br1 125.9(2) 2_546 . ?
O1 Pb1 Br1 83.7(2) . . ?
O1 Pb1 O3 67.5(3) . 1_545 ?
O1 Pb1 O3 69.5(3) 2_546 1_545 ?
O1 Pb1 O1 95.56(19) . 2_546 ?
O1 Pb1 O4 67.1(3) 2_546 2_546 ?
O1 Pb1 O4 133.6(3) . 2_546 ?
O1 Pb1 O8 143.9(3) 2_546 1_445 ?
O1 Pb1 O8 74.2(3) . 1_445 ?
O4 Pb1 Br1 74.95(18) 2_546 . ?
O4 Pb1 Br1 66.05(19) 2_546 1_545 ?
O8 Pb1 Br1 98.7(2) 1_445 1_545 ?
O8 Pb1 Br1 87.9(2) 1_445 . ?
O8 Pb1 O4 143.3(3) 1_445 2_546 ?
O3 Pb2 Br1 76.0(2) 1_545 2_546 ?
O1 Pb2 Br1 77.4(2) . 2_546 ?
O1 Pb2 O3 66.8(3) . 1_545 ?
O4 Pb2 Br1 70.1(2) . 2_546 ?
O4 Pb2 O3 129.4(3) . 1_545 ?
O4 Pb2 O1 69.8(3) . . ?
O4 Pb2 O2 67.1(3) . . ?
O2 Pb2 Br1 126.57(18) . 2_546 ?
O2 Pb2 O3 108.9(3) . 1_545 ?
O2 Pb2 O1 58.9(3) . . ?
O6 Nb1 O2 75.1(3) . 2_657 ?
O7 Nb1 O6 158.9(4) 2_757 . ?
O7 Nb1 O6 85.6(3) . . ?
O7 Nb1 O7 94.32(12) 2_757 . ?
O7 Nb1 O5 91.5(4) 2_757 1_565 ?
O7 Nb1 O5 166.0(4) . 1_565 ?
O7 Nb1 O2 86.4(3) . 2_657 ?
O7 Nb1 O2 83.8(3) 2_757 2_657 ?
O8 Nb1 O6 98.3(4) . . ?
O8 Nb1 O7 102.6(4) . 2_757 ?
O8 Nb1 O7 98.6(4) . . ?
O8 Nb1 O5 92.6(4) . 1_565 ?
O8 Nb1 O2 171.4(3) . 2_657 ?
O5 Nb1 O6 84.4(3) 1_565 . ?
O5 Nb1 O2 81.5(3) 1_565 2_657 ?
O3 Se1 O1 99.4(4) . . ?
O3 Se1 O2 103.6(4) . . ?
O2 Se1 O1 96.0(4) . . ?
O4 Se2 O6 100.5(4) . . ?
O4 Se2 O5 99.2(4) . . ?
O6 Se2 O5 101.0(4) . . ?
Pb1 Br1 Pb1 122.17(4) . 1_565 ?
Pb1 Br1 Pb2 93.61(4) . 2_556 ?
Pb2 Br1 Pb1 81.01(3) 2_556 1_565 ?
Pb2 O3 Pb1 109.4(3) 1_565 1_565 ?
Se1 O3 Pb1 108.6(5) . 1_565 ?
Se1 O3 Pb2 125.9(4) . 1_565 ?
Pb1 O1 Pb1 117.6(3) . 2_556 ?
Pb1 O1 Pb2 115.1(3) . . ?
Pb2 O1 Pb1 103.0(3) . 2_556 ?
Se1 O1 Pb1 111.3(4) . . ?
Se1 O1 Pb1 106.2(4) . 2_556 ?
Se1 O1 Pb2 102.0(4) . . ?
Pb2 O4 Pb1 102.6(3) . 2_556 ?
Se2 O4 Pb1 127.8(5) . 2_556 ?
Se2 O4 Pb2 114.2(4) . . ?
Se2 O6 Nb1 119.2(5) . . ?
Nb1 O7 Nb1 151.9(5) 2_747 . ?
Nb1 O8 Pb1 163.7(6) . 1_665 ?
Se2 O5 Nb1 121.3(5) . 1_545 ?
Nb1 O2 Pb2 126.2(3) 2_647 . ?
Se1 O2 Pb2 103.0(4) . . ?
Se1 O2 Nb1 120.0(4) . 2_647 ?

loop_
_geom_bond_atom_site_label_1
_geom_bond_atom_site_label_2
_geom_bond_distance
_geom_bond_site_symmetry_2
_geom_bond_publ_flag
Pb1 Br1 3.2051(14) 1_545 ?
Pb1 Br1 3.0263(13) . ?
Pb1 O3 2.664(9) 1_545 ?
Pb1 O1 2.608(9) 2_546 ?
Pb1 O1 2.525(9) . ?
Pb1 O4 2.700(8) 2_546 ?
Pb1 O8 2.672(8) 1_445 ?
Pb2 Br1 3.0725(13) 2_546 ?
Pb2 O3 2.639(9) 1_545 ?
Pb2 O1 2.603(9) . ?
Pb2 O4 2.524(9) . ?
Pb2 O2 2.594(9) . ?
Nb1 O6 2.144(9) . ?
Nb1 O7 1.920(8) 2_757 ?
Nb1 O7 1.938(8) . ?
Nb1 O8 1.763(8) . ?
Nb1 O5 2.110(9) 1_565 ?
Nb1 O2 2.220(8) 2_657 ?
Se1 O3 1.698(9) . ?
Se1 O1 1.731(9) . ?
Se1 O2 1.707(8) . ?
Se2 O4 1.673(8) . ?
Se2 O6 1.721(9) . ?
Se2 O5 1.738(9) . ?
Br1 Pb1 3.2051(14) 1_565 ?
Br1 Pb2 3.0724(13) 2_556 ?
O3 Pb1 2.664(9) 1_565 ?
O3 Pb2 2.639(9) 1_565 ?
O1 Pb1 2.608(9) 2_556 ?
O4 Pb1 2.700(8) 2_556 ?
O7 Nb1 1.920(8) 2_747 ?
O8 Pb1 2.672(8) 1_665 ?
O5 Nb1 2.110(9) 1_545 ?
O2 Nb1 2.220(8) 2_647 ?
